data_7241161
loop_
_publ_author_name
'Chattopadhyay, Shouvik'
'Frontera, Antonio'
'Karmakar, Mainak'

_publ_section_title
;
 Methylene spacer regulated variation in supramolecular assembly of
 zinc(II) dicyanamide complexes with reduced Schiff base ligands:
 Synthesis, structure and DFT study
;
_journal_name_full CrystEngComm
_journal_paper_doi 10.1039/D0CE01105C
_journal_year 2020
_chemical_formula_sum 'C54 H64 N16 O8 Zn4'
_chemical_formula_weight 1326.77
_space_group_crystal_system orthorhombic
_space_group_IT_number 61
_space_group_name_Hall '-P 2ac 2ab'
_space_group_name_H-M_alt 'P b c a'
_atom_sites_solution_hydrogens mixed
_audit_creation_method SHELXL-2018/3
_audit_update_record
;
2020-07-18 deposited with the CCDC.	2020-09-01 downloaded from the CCDC.
;
_cell_angle_alpha 90
_cell_angle_beta 90
_cell_angle_gamma 90
_cell_formula_units_Z 4
_cell_length_a 15.2598(12)
_cell_length_b 16.0078(13)
_cell_length_c 24.0526(19)
_cell_measurement_reflns_used 9856
_cell_measurement_temperature 273(2)
_cell_measurement_theta_max 25.074
_cell_measurement_theta_min 2.2835
_cell_volume 5875.5(8)
_computing_cell_refinement 'SAINT V8.35A (Bruker AXS Inc., 2015)'
_computing_data_collection 'APEX3 (Bruker AXS Inc., 2015)'
_computing_data_reduction 'SAINT V8.35A (Bruker AXS Inc., 2015)'
_computing_structure_refinement 'SHELXL-2018/3 (Sheldrick, 2018)'
_computing_structure_solution 'SHELXT 2014/5 (Sheldrick, 2014)'
_diffrn_ambient_temperature 273(2)
_diffrn_detector_area_resol_mean 7.8
_diffrn_measured_fraction_theta_full 1.000
_diffrn_measured_fraction_theta_max 0.999
_diffrn_measurement_device_type 'Bruker D8 QUEST area detector'
_diffrn_measurement_method '\w and \f scans'
_diffrn_radiation_type MoK\a
_diffrn_radiation_wavelength 0.71073
_diffrn_reflns_av_R_equivalents 0.0769
_diffrn_reflns_av_unetI/netI 0.0483
_diffrn_reflns_Laue_measured_fraction_full 1.000
_diffrn_reflns_Laue_measured_fraction_max 0.999
_diffrn_reflns_limit_h_max 19
_diffrn_reflns_limit_h_min -19
_diffrn_reflns_limit_k_max 18
_diffrn_reflns_limit_k_min -20
_diffrn_reflns_limit_l_max 25
_diffrn_reflns_limit_l_min -30
_diffrn_reflns_number 49528
_diffrn_reflns_point_group_measured_fraction_full 1.000
_diffrn_reflns_point_group_measured_fraction_max 0.999
_diffrn_reflns_theta_full 25.242
_diffrn_reflns_theta_max 27.108
_diffrn_reflns_theta_min 2.029
_diffrn_source 'microfocus sealed X-ray tube'
_exptl_absorpt_coefficient_mu 1.680
_exptl_absorpt_correction_T_max 0.879
_exptl_absorpt_correction_T_min 0.825
_exptl_absorpt_correction_type multi-scan
_exptl_absorpt_process_details SADABS
_exptl_crystal_colour White
_exptl_crystal_density_diffrn 1.500
_exptl_crystal_density_method 'not measured'
_exptl_crystal_description Block
_exptl_crystal_F_000 2736
_exptl_crystal_size_max 0.3
_exptl_crystal_size_mid 0.3
_exptl_crystal_size_min 0.2
_refine_diff_density_max 0.864
_refine_diff_density_min -0.690
_refine_diff_density_rms 0.191
_refine_ls_extinction_coef 0.0064(5)
_refine_ls_extinction_expression Fc^*^=kFc[1+0.001xFc^2^\l^3^/sin(2\q)]^-1/4^
_refine_ls_extinction_method 'SHELXL-2018/3 (Sheldrick 2018)'
_refine_ls_goodness_of_fit_ref 1.096
_refine_ls_hydrogen_treatment mixed
_refine_ls_matrix_type full
_refine_ls_number_parameters 374
_refine_ls_number_reflns 6481
_refine_ls_number_restraints 4
_refine_ls_restrained_S_all 1.101
_refine_ls_R_factor_all 0.0920
_refine_ls_R_factor_gt 0.0550
_refine_ls_shift/su_max 0.001
_refine_ls_shift/su_mean 0.000
_refine_ls_structure_factor_coef Fsqd
_refine_ls_weighting_details 'w=1/[\s^2^(Fo^2^)+(0.0933P)^2^+3.7756P] where P=(Fo^2^+2Fc^2^)/3'
_refine_ls_weighting_scheme calc
_refine_ls_wR_factor_gt 0.1433
_refine_ls_wR_factor_ref 0.1743
_reflns_Friedel_coverage 0.000
_reflns_number_gt 4495
_reflns_number_total 6487
_reflns_threshold_expression 'I > 2\s(I)'
_cod_data_source_file d0ce01105c2.cif
_cod_data_source_block 3
_cod_depositor_comments
;
The following automatic conversions were performed:

data item '_exptl_absorpt_correction_type' value 'MULTI-SCAN' was
changed to 'multi-scan' in accordance with the
/home/data/users/saulius/crontab/automatic-downloads/rss-feeds/RSC/lib/dictionaries/cif_core.dic
dictionary named 'cif_core.dic' version 2.4.2 last updated on
2011-04-26.

Automatic conversion script
Id: cif_fix_values 7556 2019-12-06 15:28:31Z antanas 
;
_cod_database_code 7241161
_shelx_shelxl_version_number 2018/3
_shelx_space_group_comment
;
The symmetry employed for this shelxl refinement is uniquely defined
by the following loop, which should always be used as a source of
symmetry information in preference to the above space-group names.
They are only intended as comments.
;
_shelx_estimated_absorpt_t_min 0.767
_shelx_estimated_absorpt_t_max 0.966

loop_
_space_group_symop_operation_xyz
'x, y, z'
'x+1/2, -y+1/2, -z'
'-x, y+1/2, -z+1/2'
'-x+1/2, -y, z+1/2'
'-x, -y, -z'
'-x-1/2, y-1/2, z'
'x, -y-1/2, z-1/2'
'x-1/2, y, -z-1/2'

loop_
_atom_site_label
_atom_site_type_symbol
_atom_site_fract_x
_atom_site_fract_y
_atom_site_fract_z
_atom_site_U_iso_or_equiv
_atom_site_adp_type
_atom_site_occupancy
_atom_site_site_symmetry_order
_atom_site_calc_flag
_atom_site_refinement_flags_posn
_atom_site_refinement_flags_adp
_atom_site_refinement_flags_occupancy
_atom_site_disorder_assembly
_atom_site_disorder_group
C1 C 0.7265(5) 0.6987(8) 0.7191(4) 0.153(3) Uani 1 1 d D . . . .
H1A H 0.721576 0.758426 0.721277 0.229 Uiso 1 1 calc R U . . .
H1B H 0.784622 0.682172 0.729801 0.229 Uiso 1 1 calc R U . . .
H1C H 0.684681 0.673490 0.743742 0.229 Uiso 1 1 calc R U . . .
Zn1 Zn 0.33802(3) 0.70303(3) 0.57183(2) 0.03855(18) Uani 1 1 d . . . . .
Zn2 Zn 0.47303(3) 0.62249(3) 0.65507(2) 0.04048(19) Uani 1 1 d . . . . .
O2 O 0.34962(18) 0.60801(19) 0.62747(13) 0.0452(7) Uani 1 1 d . . . . .
O1 O 0.46501(18) 0.71409(19) 0.59833(13) 0.0435(7) Uani 1 1 d . . . . .
O4 O 0.3918(2) 0.5242(2) 0.71595(13) 0.0560(8) Uani 1 1 d . . . . .
N2 N 0.2001(2) 0.6917(2) 0.57975(16) 0.0406(8) Uani 1 1 d . . . . .
N1 N 0.3323(2) 0.8325(3) 0.56060(17) 0.0464(9) Uani 1 1 d D . . . .
O3 O 0.6228(2) 0.6956(2) 0.64103(16) 0.0645(10) Uani 1 1 d . . . . .
N3 N 0.4913(3) 0.6735(3) 0.72821(18) 0.0704(13) Uani 1 1 d . . . . .
N6 N 0.5406(3) 0.5230(3) 0.63027(17) 0.0530(10) Uani 1 1 d . . . . .
N5 N 0.4266(7) 0.6578(7) 0.9022(3) 0.173(4) Uani 1 1 d . . . . .
N4 N 0.5185(5) 0.7015(4) 0.8264(2) 0.103(2) Uani 1 1 d . . . . .
C16 C 0.2022(3) 0.5550(3) 0.62841(19) 0.0453(10) Uani 1 1 d . . . . .
C22 C 0.4235(4) 0.4774(3) 0.7635(2) 0.0631(14) Uani 1 1 d . . . . .
H22A H 0.379174 0.478107 0.792432 0.076 Uiso 1 1 calc R U . . .
H22B H 0.475574 0.504274 0.778060 0.076 Uiso 1 1 calc R U . . .
C23 C 0.4443(4) 0.3901(3) 0.7494(2) 0.0659(14) Uani 1 1 d . . . . .
H23A H 0.464879 0.361527 0.781938 0.099 Uiso 1 1 calc R U . . .
H23B H 0.392595 0.362791 0.735632 0.099 Uiso 1 1 calc R U . . .
H23C H 0.488970 0.388951 0.721264 0.099 Uiso 1 1 calc R U . . .
C24 C 0.4992(4) 0.6856(4) 0.7748(2) 0.0721(16) Uani 1 1 d . . . . .
C13 C 0.1036(4) 0.8772(3) 0.5005(2) 0.0619(14) Uani 1 1 d . . . . .
H13A H 0.044244 0.863112 0.509960 0.093 Uiso 1 1 calc R U . . .
H13B H 0.111041 0.936665 0.502486 0.093 Uiso 1 1 calc R U . . .
H13C H 0.116078 0.858361 0.463473 0.093 Uiso 1 1 calc R U . . .
C12 C 0.1448(3) 0.8658(3) 0.6004(2) 0.0575(13) Uani 1 1 d . . . . .
H12A H 0.086633 0.848579 0.610273 0.086 Uiso 1 1 calc R U . . .
H12B H 0.185978 0.842729 0.626408 0.086 Uiso 1 1 calc R U . . .
H12C H 0.148360 0.925697 0.601320 0.086 Uiso 1 1 calc R U . . .
C5 C 0.6375(4) 0.9133(4) 0.5924(2) 0.0662(15) Uani 1 1 d . . . . .
H5 H 0.676409 0.957997 0.591414 0.079 Uiso 1 1 calc R U . . .
C3 C 0.6046(3) 0.7736(3) 0.61834(19) 0.0484(11) Uani 1 1 d . . . . .
C19 C 0.2452(3) 0.4639(3) 0.7238(2) 0.0651(15) Uani 1 1 d . . . . .
H19 H 0.258896 0.434231 0.755849 0.078 Uiso 1 1 calc R U . . .
C9 C 0.4153(3) 0.8610(3) 0.5353(2) 0.0591(13) Uani 1 1 d D . . . .
H9A H 0.408207 0.919158 0.524772 0.071 Uiso 1 1 calc DR U . . .
H9B H 0.424317 0.829498 0.501298 0.071 Uiso 1 1 calc R U . . .
C6 C 0.5570(4) 0.9213(3) 0.5697(2) 0.0587(13) Uani 1 1 d . . . . .
H6 H 0.540835 0.971963 0.553832 0.070 Uiso 1 1 calc R U . . .
C4 C 0.6620(3) 0.8398(4) 0.6167(2) 0.0621(14) Uani 1 1 d . . . . .
H4 H 0.717563 0.834573 0.632201 0.074 Uiso 1 1 calc R U . . .
C10 C 0.2586(3) 0.8603(3) 0.5236(2) 0.0500(11) Uani 1 1 d . . . . .
H10A H 0.269039 0.838227 0.486638 0.060 Uiso 1 1 calc R U . . .
H10B H 0.260446 0.920728 0.520979 0.060 Uiso 1 1 calc R U . . .
C7 C 0.4964(3) 0.8540(3) 0.56959(19) 0.0469(11) Uani 1 1 d . . . . .
C26 C 0.5778(3) 0.4677(3) 0.61173(18) 0.0462(10) Uani 1 1 d . . . . .
C21 C 0.2866(3) 0.5602(3) 0.65074(17) 0.0412(9) Uani 1 1 d . . . . .
C8 C 0.5198(3) 0.7806(3) 0.59569(18) 0.0411(10) Uani 1 1 d . . . . .
C15 C 0.1783(3) 0.6014(3) 0.5762(2) 0.0475(11) Uani 1 1 d . . . . .
H15A H 0.209306 0.576902 0.545005 0.057 Uiso 1 1 calc R U . . .
H15B H 0.115962 0.595196 0.569417 0.057 Uiso 1 1 calc R U . . .
C20 C 0.3069(3) 0.5144(3) 0.69872(18) 0.0458(10) Uani 1 1 d . . . . .
C14 C 0.1521(3) 0.7403(3) 0.53689(18) 0.0436(10) Uani 1 1 d . . . . .
H14A H 0.089912 0.728657 0.540225 0.052 Uiso 1 1 calc R U . . .
H14B H 0.170818 0.721895 0.500356 0.052 Uiso 1 1 calc R U . . .
C11 C 0.1665(3) 0.8346(3) 0.54163(18) 0.0453(10) Uani 1 1 d . . . . .
C17 C 0.1410(3) 0.5033(4) 0.6549(2) 0.0648(15) Uani 1 1 d . . . . .
H17 H 0.084338 0.500230 0.640705 0.078 Uiso 1 1 calc R U . . .
C18 C 0.1616(3) 0.4581(4) 0.7000(3) 0.0799(19) Uani 1 1 d . . . . .
H18 H 0.120081 0.422640 0.715646 0.096 Uiso 1 1 calc R U . . .
C25 C 0.4644(5) 0.6789(6) 0.8648(3) 0.096(2) Uani 1 1 d . . . . .
C2 C 0.7094(6) 0.6715(9) 0.6622(4) 0.153(3) Uani 1 1 d D . . . .
H2A H 0.714573 0.611125 0.660483 0.183 Uiso 1 1 calc R U . . .
H2B H 0.753938 0.694892 0.637966 0.183 Uiso 1 1 calc R U . . .
C27 C 0.6330(3) 0.3764(3) 0.5478(2) 0.0515(12) Uani 1 1 d . . . . .
N7 N 0.6221(4) 0.4030(4) 0.59820(19) 0.0848(17) Uani 1 1 d . . . . .
N8 N 0.6475(3) 0.3464(3) 0.50515(17) 0.0557(10) Uani 1 1 d . . . . .
H1N H 0.324(3) 0.8772(19) 0.584(2) 0.16(4) Uiso 1 1 d D . . . .
H2N H 0.174(3) 0.706(3) 0.613(2) 0.053(14) Uiso 1 1 d . . . . .

loop_
_atom_site_aniso_label
_atom_site_aniso_U_11
_atom_site_aniso_U_22
_atom_site_aniso_U_33
_atom_site_aniso_U_23
_atom_site_aniso_U_13
_atom_site_aniso_U_12
C1 0.076(4) 0.253(9) 0.129(6) 0.019(6) -0.031(4) -0.011(5)
Zn1 0.0381(3) 0.0366(3) 0.0409(3) 0.0014(2) -0.00243(19) 0.0012(2)
Zn2 0.0388(3) 0.0428(3) 0.0399(3) -0.0016(2) -0.00247(19) 0.0027(2)
O2 0.0366(14) 0.0471(19) 0.0519(18) 0.0140(14) -0.0059(13) -0.0060(13)
O1 0.0388(15) 0.0435(17) 0.0481(17) 0.0058(13) -0.0045(13) -0.0066(13)
O4 0.0516(18) 0.064(2) 0.0521(19) 0.0211(16) -0.0105(15) -0.0064(16)
N2 0.0387(18) 0.040(2) 0.043(2) -0.0017(16) -0.0069(15) 0.0036(16)
N1 0.042(2) 0.043(2) 0.054(2) 0.0017(18) 0.0020(16) -0.0006(17)
O3 0.0405(17) 0.075(3) 0.078(2) -0.003(2) -0.0118(16) 0.0032(17)
N3 0.091(3) 0.073(3) 0.047(3) -0.012(2) 0.003(2) -0.021(3)
N6 0.053(2) 0.053(3) 0.053(2) -0.0045(19) 0.0066(18) 0.0016(19)
N5 0.190(9) 0.260(12) 0.069(5) -0.005(6) 0.028(5) -0.016(8)
N4 0.142(6) 0.111(5) 0.055(3) -0.016(3) -0.007(3) -0.036(4)
C16 0.039(2) 0.040(2) 0.057(3) -0.001(2) 0.0029(19) -0.0005(19)
C22 0.079(4) 0.059(3) 0.052(3) 0.014(2) -0.015(3) -0.002(3)
C23 0.068(3) 0.057(3) 0.072(4) 0.012(3) -0.012(3) -0.001(3)
C24 0.095(4) 0.063(4) 0.058(3) -0.009(3) 0.001(3) -0.019(3)
C13 0.062(3) 0.055(3) 0.068(3) 0.004(3) -0.018(3) 0.014(2)
C12 0.065(3) 0.051(3) 0.057(3) -0.015(2) -0.001(2) 0.013(2)
C5 0.061(3) 0.069(4) 0.069(3) -0.017(3) 0.020(3) -0.032(3)
C3 0.038(2) 0.060(3) 0.046(2) -0.010(2) 0.0068(19) -0.005(2)
C19 0.053(3) 0.073(4) 0.069(3) 0.028(3) 0.013(2) 0.000(3)
C9 0.063(3) 0.051(3) 0.063(3) 0.014(2) 0.009(2) -0.002(2)
C6 0.065(3) 0.051(3) 0.061(3) 0.002(2) 0.018(2) -0.013(3)
C4 0.048(3) 0.077(4) 0.061(3) -0.013(3) 0.010(2) -0.022(3)
C10 0.054(3) 0.044(3) 0.052(3) 0.009(2) -0.004(2) 0.006(2)
C7 0.049(2) 0.044(3) 0.048(3) 0.000(2) 0.012(2) -0.008(2)
C26 0.044(2) 0.052(3) 0.042(2) -0.002(2) 0.0008(19) 0.005(2)
C21 0.039(2) 0.039(2) 0.046(2) 0.0001(18) 0.0046(17) -0.0023(18)
C8 0.040(2) 0.043(2) 0.040(2) -0.0072(18) 0.0112(18) -0.0063(19)
C15 0.043(2) 0.042(3) 0.058(3) -0.005(2) -0.013(2) -0.0042(19)
C20 0.045(2) 0.045(3) 0.048(2) 0.006(2) 0.0044(19) 0.001(2)
C14 0.042(2) 0.048(3) 0.041(2) -0.0049(19) -0.0139(18) 0.0068(19)
C11 0.050(2) 0.043(3) 0.043(2) -0.001(2) -0.0081(19) 0.010(2)
C17 0.039(2) 0.069(4) 0.086(4) 0.014(3) 0.004(2) -0.005(2)
C18 0.052(3) 0.088(5) 0.100(5) 0.035(4) 0.015(3) -0.015(3)
C25 0.107(6) 0.127(7) 0.054(4) -0.006(4) -0.005(4) -0.006(5)
C2 0.076(4) 0.253(9) 0.129(6) 0.019(6) -0.031(4) -0.011(5)
C27 0.049(3) 0.057(3) 0.048(3) 0.000(2) -0.006(2) 0.013(2)
N7 0.105(4) 0.101(4) 0.048(3) -0.017(3) -0.009(3) 0.061(3)
N8 0.054(2) 0.067(3) 0.047(2) -0.012(2) 0.0002(18) 0.007(2)

loop_
_atom_type_symbol
_atom_type_description
_atom_type_scat_dispersion_real
_atom_type_scat_dispersion_imag
_atom_type_scat_source
C C 0.0033 0.0016 'International Tables Vol C Tables 4.2.6.8 and 6.1.1.4'
H H 0.0000 0.0000 'International Tables Vol C Tables 4.2.6.8 and 6.1.1.4'
N N 0.0061 0.0033 'International Tables Vol C Tables 4.2.6.8 and 6.1.1.4'
O O 0.0106 0.0060 'International Tables Vol C Tables 4.2.6.8 and 6.1.1.4'
Br Br -0.2901 2.4595 'International Tables Vol C Tables 4.2.6.8 and 6.1.1.4'
Zn Zn 0.2839 1.4301 'International Tables Vol C Tables 4.2.6.8 and 6.1.1.4'

loop_
_geom_angle_atom_site_label_1
_geom_angle_atom_site_label_2
_geom_angle_atom_site_label_3
_geom_angle
_geom_angle_site_symmetry_1
_geom_angle_site_symmetry_3
_geom_angle_publ_flag
C2 C1 H1A 109.5 . . ?
C2 C1 H1B 109.5 . . ?
H1A C1 H1B 109.5 . . ?
C2 C1 H1C 109.5 . . ?
H1A C1 H1C 109.5 . . ?
H1B C1 H1C 109.5 . . ?
N8 Zn1 O2 107.44(16) 5_666 . ?
N8 Zn1 O1 102.41(14) 5_666 . ?
O2 Zn1 O1 77.14(11) . . ?
N8 Zn1 N1 105.88(17) 5_666 . ?
O2 Zn1 N1 146.06(15) . . ?
O1 Zn1 N1 89.66(13) . . ?
N8 Zn1 N2 99.05(15) 5_666 . ?
O2 Zn1 N2 87.91(13) . . ?
O1 Zn1 N2 156.71(14) . . ?
N1 Zn1 N2 93.13(14) . . ?
N8 Zn1 Zn2 110.46(12) 5_666 . ?
O2 Zn1 Zn2 38.59(8) . . ?
O1 Zn1 Zn2 38.58(8) . . ?
N1 Zn1 Zn2 121.00(11) . . ?
N2 Zn1 Zn2 123.87(10) . . ?
N3 Zn2 N6 121.9(2) . . ?
N3 Zn2 O1 108.34(18) . . ?
N6 Zn2 O1 114.37(15) . . ?
N3 Zn2 O2 118.55(18) . . ?
N6 Zn2 O2 107.14(15) . . ?
O1 Zn2 O2 78.61(11) . . ?
N3 Zn2 O4 78.78(16) . . ?
N6 Zn2 O4 85.90(14) . . ?
O1 Zn2 O4 146.54(11) . . ?
O2 Zn2 O4 69.76(11) . . ?
N3 Zn2 Zn1 119.56(17) . . ?
N6 Zn2 Zn1 118.46(12) . . ?
O1 Zn2 Zn1 39.52(8) . . ?
O2 Zn2 Zn1 39.13(8) . . ?
O4 Zn2 Zn1 107.95(7) . . ?
C21 O2 Zn2 126.6(3) . . ?
C21 O2 Zn1 129.4(3) . . ?
Zn2 O2 Zn1 102.28(12) . . ?
C8 O1 Zn2 124.6(3) . . ?
C8 O1 Zn1 129.6(3) . . ?
Zn2 O1 Zn1 101.90(12) . . ?
C20 O4 C22 119.6(4) . . ?
C20 O4 Zn2 111.5(2) . . ?
C22 O4 Zn2 128.9(3) . . ?
C14 N2 C15 111.1(3) . . ?
C14 N2 Zn1 112.5(3) . . ?
C15 N2 Zn1 107.4(3) . . ?
C14 N2 H2N 105(3) . . ?
C15 N2 H2N 102(3) . . ?
Zn1 N2 H2N 118(3) . . ?
C9 N1 C10 107.8(4) . . ?
C9 N1 Zn1 108.9(3) . . ?
C10 N1 Zn1 113.7(3) . . ?
C9 N1 H1N 97.8(16) . . ?
C10 N1 H1N 91(4) . . ?
Zn1 N1 H1N 134(3) . . ?
C3 O3 C2 123.5(6) . . ?
C24 N3 Zn2 164.9(5) . . ?
C26 N6 Zn2 174.5(4) . . ?
C25 N4 C24 119.0(6) . . ?
C21 C16 C17 118.4(4) . . ?
C21 C16 C15 121.0(4) . . ?
C17 C16 C15 120.6(4) . . ?
O4 C22 C23 112.4(4) . . ?
O4 C22 H22A 109.1 . . ?
C23 C22 H22A 109.1 . . ?
O4 C22 H22B 109.1 . . ?
C23 C22 H22B 109.1 . . ?
H22A C22 H22B 107.9 . . ?
C22 C23 H23A 109.5 . . ?
C22 C23 H23B 109.5 . . ?
H23A C23 H23B 109.5 . . ?
C22 C23 H23C 109.5 . . ?
H23A C23 H23C 109.5 . . ?
H23B C23 H23C 109.5 . . ?
N3 C24 N4 172.7(7) . . ?
C11 C13 H13A 109.5 . . ?
C11 C13 H13B 109.5 . . ?
H13A C13 H13B 109.5 . . ?
C11 C13 H13C 109.5 . . ?
H13A C13 H13C 109.5 . . ?
H13B C13 H13C 109.5 . . ?
C11 C12 H12A 109.5 . . ?
C11 C12 H12B 109.5 . . ?
H12A C12 H12B 109.5 . . ?
C11 C12 H12C 109.5 . . ?
H12A C12 H12C 109.5 . . ?
H12B C12 H12C 109.5 . . ?
C6 C5 C4 120.2(5) . . ?
C6 C5 H5 119.9 . . ?
C4 C5 H5 119.9 . . ?
C4 C3 O3 125.2(5) . . ?
C4 C3 C8 120.8(5) . . ?
O3 C3 C8 114.0(4) . . ?
C20 C19 C18 118.8(5) . . ?
C20 C19 H19 120.6 . . ?
C18 C19 H19 120.6 . . ?
N1 C9 C7 117.3(4) . . ?
N1 C9 H9A 108.0 . . ?
C7 C9 H9A 108.0 . . ?
N1 C9 H9B 108.0 . . ?
C7 C9 H9B 108.0 . . ?
H9A C9 H9B 107.2 . . ?
C5 C6 C7 121.5(5) . . ?
C5 C6 H6 119.3 . . ?
C7 C6 H6 119.3 . . ?
C5 C4 C3 120.1(5) . . ?
C5 C4 H4 119.9 . . ?
C3 C4 H4 119.9 . . ?
N1 C10 C11 116.2(4) . . ?
N1 C10 H10A 108.2 . . ?
C11 C10 H10A 108.2 . . ?
N1 C10 H10B 108.2 . . ?
C11 C10 H10B 108.2 . . ?
H10A C10 H10B 107.4 . . ?
C8 C7 C6 118.5(5) . . ?
C8 C7 C9 122.1(4) . . ?
C6 C7 C9 118.9(4) . . ?
N6 C26 N7 171.7(5) . . ?
O2 C21 C16 122.0(4) . . ?
O2 C21 C20 118.7(4) . . ?
C16 C21 C20 119.3(4) . . ?
O1 C8 C7 122.0(4) . . ?
O1 C8 C3 119.1(4) . . ?
C7 C8 C3 118.8(4) . . ?
N2 C15 C16 112.2(4) . . ?
N2 C15 H15A 109.2 . . ?
C16 C15 H15A 109.2 . . ?
N2 C15 H15B 109.2 . . ?
C16 C15 H15B 109.2 . . ?
H15A C15 H15B 107.9 . . ?
O4 C20 C19 125.5(4) . . ?
O4 C20 C21 113.5(4) . . ?
C19 C20 C21 121.0(4) . . ?
N2 C14 C11 113.2(3) . . ?
N2 C14 H14A 108.9 . . ?
C11 C14 H14A 108.9 . . ?
N2 C14 H14B 108.9 . . ?
C11 C14 H14B 108.9 . . ?
H14A C14 H14B 107.8 . . ?
C10 C11 C14 112.1(4) . . ?
C10 C11 C12 111.9(4) . . ?
C14 C11 C12 111.0(4) . . ?
C10 C11 C13 105.9(4) . . ?
C14 C11 C13 107.4(4) . . ?
C12 C11 C13 108.2(4) . . ?
C18 C17 C16 122.0(5) . . ?
C18 C17 H17 119.0 . . ?
C16 C17 H17 119.0 . . ?
C17 C18 C19 120.5(5) . . ?
C17 C18 H18 119.8 . . ?
C19 C18 H18 119.8 . . ?
N5 C25 N4 171.3(10) . . ?
C1 C2 O3 114.0(8) . . ?
C1 C2 H2A 108.7 . . ?
O3 C2 H2A 108.7 . . ?
C1 C2 H2B 108.7 . . ?
O3 C2 H2B 108.7 . . ?
H2A C2 H2B 107.6 . . ?
N8 C27 N7 173.3(5) . . ?
C26 N7 C27 124.9(5) . . ?
C27 N8 Zn1 174.9(4) . 5_666 ?

loop_
_geom_bond_atom_site_label_1
_geom_bond_atom_site_label_2
_geom_bond_distance
_geom_bond_site_symmetry_2
_geom_bond_publ_flag
C1 C2 1.462(11) . ?
C1 H1A 0.9600 . ?
C1 H1B 0.9600 . ?
C1 H1C 0.9600 . ?
Zn1 N8 2.026(4) 5_666 ?
Zn1 O2 2.034(3) . ?
Zn1 O1 2.048(3) . ?
Zn1 N1 2.092(4) . ?
Zn1 N2 2.121(4) . ?
Zn1 Zn2 3.1488(7) . ?
Zn2 N3 1.959(4) . ?
Zn2 N6 1.989(4) . ?
Zn2 O1 2.007(3) . ?
Zn2 O2 2.010(3) . ?
Zn2 O4 2.481(3) . ?
O2 C21 1.351(5) . ?
O1 C8 1.355(5) . ?
O4 C20 1.370(5) . ?
O4 C22 1.450(5) . ?
N2 C14 1.484(5) . ?
N2 C15 1.487(6) . ?
N2 H2N 0.93(5) . ?
N1 C9 1.478(6) . ?
N1 C10 1.501(6) . ?
N1 H1N 0.92(2) . ?
O3 C3 1.390(6) . ?
O3 C2 1.468(9) . ?
N3 C24 1.144(7) . ?
N6 C26 1.142(6) . ?
N5 C25 1.119(10) . ?
N4 C25 1.291(10) . ?
N4 C24 1.300(8) . ?
C16 C21 1.397(6) . ?
C16 C17 1.401(7) . ?
C16 C15 1.504(6) . ?
C22 C23 1.473(7) . ?
C22 H22A 0.9700 . ?
C22 H22B 0.9700 . ?
C23 H23A 0.9600 . ?
C23 H23B 0.9600 . ?
C23 H23C 0.9600 . ?
C13 C11 1.538(6) . ?
C13 H13A 0.9600 . ?
C13 H13B 0.9600 . ?
C13 H13C 0.9600 . ?
C12 C11 1.536(7) . ?
C12 H12A 0.9600 . ?
C12 H12B 0.9600 . ?
C12 H12C 0.9600 . ?
C5 C6 1.351(8) . ?
C5 C4 1.366(9) . ?
C5 H5 0.9300 . ?
C3 C4 1.376(7) . ?
C3 C8 1.408(6) . ?
C19 C20 1.379(6) . ?
C19 C18 1.401(8) . ?
C19 H19 0.9300 . ?
C9 C7 1.492(7) . ?
C9 H9A 0.9700 . ?
C9 H9B 0.9700 . ?
C6 C7 1.419(7) . ?
C6 H6 0.9300 . ?
C4 H4 0.9300 . ?
C10 C11 1.527(6) . ?
C10 H10A 0.9700 . ?
C10 H10B 0.9700 . ?
C7 C8 1.380(6) . ?
C26 N7 1.280(6) . ?
C21 C20 1.402(6) . ?
C15 H15A 0.9700 . ?
C15 H15B 0.9700 . ?
C14 C11 1.531(7) . ?
C14 H14A 0.9700 . ?
C14 H14B 0.9700 . ?
C17 C18 1.343(8) . ?
C17 H17 0.9300 . ?
C18 H18 0.9300 . ?
C2 H2A 0.9700 . ?
C2 H2B 0.9700 . ?
C27 N8 1.154(6) . ?
C27 N7 1.295(7) . ?
